data_7710308
loop_
_publ_author_name
'Bhar, Kishalay'
'Guo, Wenbin'
'Gonidec, Mathieu'
'Nikhil Raj M, Venkata'
'Bhatt, Surabhi'
'Perdih, Franc'
'Guionneau, Philippe'
'Chastanet, Guillaume'
'Sharma, Anuj K.'

_publ_section_title
;
 High temperature spin crossover behaviour of mononuclear
 bis-(thiocyanato)iron(II) complexes with judiciously designed bidentate
 N-donor Schiff bases with varying substituents.
;
_journal_issue 24
_journal_name_full 'Dalton transactions (Cambridge, England : 2003)'
_journal_page_first 9302
_journal_page_last 9313
_journal_paper_doi 10.1039/d2dt00416j
_journal_volume 51
_journal_year 2022
_chemical_formula_moiety '2(C40 H32 Fe N6 S2)'
_chemical_formula_sum 'C80 H64 Fe2 N12 S4'
_chemical_formula_weight 1433.37
_space_group_crystal_system tetragonal
_space_group_IT_number 92
_space_group_name_Hall 'P 4abw 2nw'
_space_group_name_H-M_alt 'P 41 21 2'
_atom_sites_solution_hydrogens geom
_audit_creation_date 2019-12-17
_audit_creation_method
;
Olex2 1.2
(compiled 2017.08.10 svn.r3458 for OlexSys, GUI svn.r5381)
;
_audit_update_record
;
2020-01-23 deposited with the CCDC.	2022-05-24 downloaded from the CCDC.
;
_cell_angle_alpha 90
_cell_angle_beta 90
_cell_angle_gamma 90
_cell_formula_units_Z 2
_cell_length_a 17.5254(7)
_cell_length_b 17.5254(7)
_cell_length_c 12.2143(6)
_cell_measurement_reflns_used 9870
_cell_measurement_temperature 293(2)
_cell_measurement_theta_max 27.11
_cell_measurement_theta_min 2.32
_cell_volume 3751.5(3)
_computing_cell_refinement 'SAINT v8.34A (Bruker, 2013)'
_computing_data_reduction 'SAINT v8.34A (Bruker, 2013)'
_computing_molecular_graphics 'Olex2 (Dolomanov et al., 2009)'
_computing_publication_material 'Olex2 (Dolomanov et al., 2009)'
_computing_structure_refinement 'ShelXL (Sheldrick, 2015)'
_diffrn_ambient_temperature 293(2)
_diffrn_measured_fraction_theta_full 1.000
_diffrn_measured_fraction_theta_max 1.000
_diffrn_measurement_device_type 'Bruker APEX-II CCD'
_diffrn_measurement_method '\f and \w scans'
_diffrn_radiation_type MoK\a
_diffrn_radiation_wavelength 0.71073
_diffrn_reflns_av_R_equivalents 0.1505
_diffrn_reflns_av_unetI/netI 0.1054
_diffrn_reflns_Laue_measured_fraction_full 1.000
_diffrn_reflns_Laue_measured_fraction_max 1.000
_diffrn_reflns_limit_h_max 22
_diffrn_reflns_limit_h_min -22
_diffrn_reflns_limit_k_max 22
_diffrn_reflns_limit_k_min -22
_diffrn_reflns_limit_l_max 15
_diffrn_reflns_limit_l_min -15
_diffrn_reflns_number 76647
_diffrn_reflns_point_group_measured_fraction_full 1.000
_diffrn_reflns_point_group_measured_fraction_max 1.000
_diffrn_reflns_theta_full 25.242
_diffrn_reflns_theta_max 27.101
_diffrn_reflns_theta_min 1.643
_diffrn_standards_number 0
_exptl_absorpt_coefficient_mu 0.549
_exptl_absorpt_correction_T_max 0.7455
_exptl_absorpt_correction_T_min 0.6227
_exptl_absorpt_correction_type multi-scan
_exptl_absorpt_process_details
;
SADABS-2012/1 (Bruker,2012) was used for absorption correction.
wR2(int) was 0.1039 before and 0.0648 after correction.
The Ratio of minimum to maximum transmission is 0.8353.
The \l/2 correction factor is 0.0015.
;
_exptl_crystal_colour black
_exptl_crystal_density_diffrn 1.269
_exptl_crystal_description prism
_exptl_crystal_F_000 1488
_exptl_crystal_size_max 0.16
_exptl_crystal_size_mid 0.08
_exptl_crystal_size_min 0.04
_exptl_transmission_factor_max 0.7455
_exptl_transmission_factor_min 0.6227
_refine_diff_density_max 0.345
_refine_diff_density_min -0.483
_refine_diff_density_rms 0.049
_refine_ls_abs_structure_details
;
 Flack x determined using 770 quotients [(I+)-(I-)]/[(I+)+(I-)]
 (Parsons, Flack and Wagner, Acta Cryst. B69 (2013) 249-259).
;
_refine_ls_abs_structure_Flack 0.007(9)
_refine_ls_extinction_method none
_refine_ls_goodness_of_fit_ref 0.983
_refine_ls_hydrogen_treatment constr
_refine_ls_matrix_type full
_refine_ls_number_parameters 223
_refine_ls_number_reflns 4160
_refine_ls_number_restraints 0
_refine_ls_restrained_S_all 0.983
_refine_ls_R_factor_all 0.1240
_refine_ls_R_factor_gt 0.0502
_refine_ls_shift/su_max 0.000
_refine_ls_shift/su_mean 0.000
_refine_ls_structure_factor_coef Fsqd
_refine_ls_weighting_details 'w=1/[\s^2^(Fo^2^)+(0.0415P)^2^] where P=(Fo^2^+2Fc^2^)/3'
_refine_ls_weighting_scheme calc
_refine_ls_wR_factor_gt 0.0767
_refine_ls_wR_factor_ref 0.0903
_reflns_Friedel_coverage 0.730
_reflns_Friedel_fraction_full 1.000
_reflns_Friedel_fraction_max 1.000
_reflns_number_gt 2492
_reflns_number_total 4160
_reflns_threshold_expression 'I > 2\s(I)'
_cod_data_source_file d2dt00416j2.cif
_cod_data_source_block sample2324colling250k-final
_cod_depositor_comments 'Adding full bibliography for 7710305--7710325.cif.'
_cod_original_cell_volume 3751.5(4)
_cod_database_code 7710308
_shelx_shelxl_version_number 2014/7
_shelx_space_group_comment
;
The symmetry employed for this shelxl refinement is uniquely defined
by the following loop, which should always be used as a source of
symmetry information in preference to the above space-group names.
They are only intended as comments.
;
_olex2_refinement_description
;
1. Fixed Uiso
 At 1.2 times of:
  All C(H) groups
 At 1.5 times of:
  All C(H,H,H) groups
2.a Aromatic/amide H refined with riding coordinates:
 C2(H2), C3(H3), C4(H4), C5(H5), C8(H8), C9(H9), C10(H10), C11(H11), C12(H12),
 C14(H14), C15(H15), C17(H17), C18(H18)
2.b Idealised Me refined as rotating group:
 C19(H19A,H19B,H19C)
;
_olex2_submission_special_instructions 'No special instructions were received'

loop_
_space_group_symop_operation_xyz
'x, y, z'
'-y+1/2, x+1/2, z+1/4'
'-x, -y, z+1/2'
'y+1/2, -x+1/2, z+3/4'
'x+1/2, -y+1/2, -z+3/4'
'y, x, -z'
'-x+1/2, y+1/2, -z+1/4'
'-y, -x, -z+1/2'

loop_
_atom_site_label
_atom_site_type_symbol
_atom_site_fract_x
_atom_site_fract_y
_atom_site_fract_z
_atom_site_U_iso_or_equiv
_atom_site_adp_type
_atom_site_occupancy
_atom_site_site_symmetry_order
_atom_site_calc_flag
_atom_site_refinement_flags_posn
_atom_site_refinement_flags_adp
_atom_site_refinement_flags_occupancy
_atom_site_disorder_assembly
_atom_site_disorder_group
Fe1 Fe 0.40538(3) 0.40538(3) 0.0000 0.0324(2) Uani 1 2 d S T P . .
S1 S 0.39718(8) 0.67011(7) -0.07563(13) 0.0732(5) Uani 1 1 d . . . . .
N1 N 0.38304(16) 0.41950(16) 0.1558(2) 0.0320(8) Uani 1 1 d . . . . .
N2 N 0.40542(16) 0.29387(16) 0.0058(3) 0.0327(7) Uani 1 1 d . . . . .
N3 N 0.40496(19) 0.51598(18) -0.0217(3) 0.0413(9) Uani 1 1 d . . . . .
C1 C 0.3085(2) 0.4207(2) 0.1822(3) 0.0376(11) Uani 1 1 d . . . . .
C2 C 0.2832(2) 0.4306(3) 0.2870(3) 0.0546(13) Uani 1 1 d . . . . .
H2 H 0.2312 0.4308 0.3023 0.066 Uiso 1 1 calc R . . . .
C3 C 0.3356(3) 0.4403(3) 0.3696(4) 0.0647(15) Uani 1 1 d . . . . .
H3 H 0.3196 0.4476 0.4414 0.078 Uiso 1 1 calc R . . . .
C4 C 0.4109(3) 0.4391(2) 0.3447(4) 0.0587(13) Uani 1 1 d . . . . .
H4 H 0.4473 0.4458 0.3993 0.070 Uiso 1 1 calc R . . . .
C5 C 0.4331(2) 0.4277(2) 0.2371(3) 0.0465(11) Uani 1 1 d . . . . .
H5 H 0.4850 0.4256 0.2210 0.056 Uiso 1 1 calc R . . . .
C6 C 0.4123(2) 0.2585(2) -0.0869(3) 0.0333(10) Uani 1 1 d . . . . .
C7 C 0.4139(2) 0.1741(2) -0.0991(3) 0.0365(10) Uani 1 1 d . . . . .
C8 C 0.4760(3) 0.1334(3) -0.0634(3) 0.0467(12) Uani 1 1 d . . . . .
H8 H 0.5167 0.1586 -0.0307 0.056 Uiso 1 1 calc R . . . .
C9 C 0.4783(3) 0.0550(3) -0.0761(4) 0.0593(14) Uani 1 1 d . . . . .
H9 H 0.5208 0.0279 -0.0524 0.071 Uiso 1 1 calc R . . . .
C10 C 0.4183(3) 0.0171(3) -0.1232(4) 0.0593(14) Uani 1 1 d . . . . .
H10 H 0.4193 -0.0358 -0.1296 0.071 Uiso 1 1 calc R . . . .
C11 C 0.3574(3) 0.0574(3) -0.1605(4) 0.0586(14) Uani 1 1 d . . . . .
H11 H 0.3173 0.0319 -0.1944 0.070 Uiso 1 1 calc R . . . .
C12 C 0.3544(3) 0.1360(2) -0.1485(4) 0.0500(12) Uani 1 1 d . . . . .
H12 H 0.3123 0.1630 -0.1738 0.060 Uiso 1 1 calc R . . . .
C13 C 0.3940(2) 0.2526(2) 0.1047(3) 0.0339(10) Uani 1 1 d . . . . .
C14 C 0.3241(2) 0.2193(2) 0.1285(3) 0.0424(11) Uani 1 1 d . . . . .
H14 H 0.2856 0.2188 0.0762 0.051 Uiso 1 1 calc R . . . .
C15 C 0.3118(3) 0.1869(2) 0.2305(4) 0.0517(12) Uani 1 1 d . . . . .
H15 H 0.2644 0.1655 0.2457 0.062 Uiso 1 1 calc R . . . .
C16 C 0.3673(3) 0.1851(2) 0.3096(4) 0.0544(13) Uani 1 1 d . . . . .
C17 C 0.4369(3) 0.2162(3) 0.2834(4) 0.0550(14) Uani 1 1 d . . . . .
H17 H 0.4759 0.2146 0.3349 0.066 Uiso 1 1 calc R . . . .
C18 C 0.4508(2) 0.2498(2) 0.1832(4) 0.0496(12) Uani 1 1 d . . . . .
H18 H 0.4985 0.2706 0.1684 0.059 Uiso 1 1 calc R . . . .
C19 C 0.3525(3) 0.1499(3) 0.4210(4) 0.0896(19) Uani 1 1 d . . . . .
H19A H 0.2985 0.1482 0.4344 0.134 Uiso 1 1 calc GR . . . .
H19B H 0.3767 0.1801 0.4765 0.134 Uiso 1 1 calc GR . . . .
H19C H 0.3729 0.0990 0.4227 0.134 Uiso 1 1 calc GR . . . .
C20 C 0.4010(2) 0.5803(2) -0.0427(3) 0.0415(10) Uani 1 1 d . . . . .

loop_
_atom_site_aniso_label
_atom_site_aniso_U_11
_atom_site_aniso_U_22
_atom_site_aniso_U_33
_atom_site_aniso_U_23
_atom_site_aniso_U_13
_atom_site_aniso_U_12
Fe1 0.0330(3) 0.0330(3) 0.0313(4) -0.0028(3) 0.0028(3) -0.0024(4)
S1 0.0626(9) 0.0403(8) 0.1166(12) 0.0096(7) 0.0062(9) 0.0028(6)
N1 0.029(2) 0.036(2) 0.0303(18) -0.0066(15) -0.0044(15) -0.0022(14)
N2 0.0291(17) 0.0331(18) 0.0359(18) 0.0013(17) 0.002(2) -0.0034(15)
N3 0.041(2) 0.039(2) 0.044(2) -0.0087(18) 0.001(2) -0.0052(18)
C1 0.032(3) 0.047(3) 0.033(2) -0.010(2) 0.003(2) -0.0003(19)
C2 0.033(3) 0.082(4) 0.049(3) -0.018(2) 0.001(2) 0.001(2)
C3 0.047(3) 0.112(4) 0.035(3) -0.020(3) 0.002(3) 0.007(3)
C4 0.044(3) 0.088(3) 0.044(3) -0.012(2) -0.008(3) -0.002(3)
C5 0.039(3) 0.062(3) 0.039(3) -0.010(2) 0.003(2) -0.0022(19)
C6 0.030(2) 0.030(2) 0.039(2) -0.002(2) 0.002(2) 0.0011(19)
C7 0.046(3) 0.037(3) 0.027(2) 0.0019(19) 0.010(2) 0.000(2)
C8 0.057(3) 0.042(3) 0.042(3) -0.001(2) 0.000(2) 0.005(2)
C9 0.073(4) 0.051(4) 0.054(3) 0.006(3) -0.006(3) 0.016(3)
C10 0.085(4) 0.028(3) 0.065(3) 0.003(2) 0.008(3) 0.001(3)
C11 0.070(4) 0.045(3) 0.061(4) -0.004(3) 0.010(3) -0.014(3)
C12 0.047(3) 0.044(3) 0.059(3) -0.006(2) -0.002(2) 0.000(2)
C13 0.031(3) 0.033(2) 0.037(2) 0.0000(19) 0.002(2) -0.0006(19)
C14 0.037(3) 0.047(3) 0.044(3) 0.008(2) -0.002(2) 0.002(2)
C15 0.051(3) 0.049(3) 0.055(3) 0.012(3) 0.009(3) -0.009(2)
C16 0.075(4) 0.047(3) 0.041(3) 0.002(2) -0.002(3) -0.007(3)
C17 0.065(4) 0.060(3) 0.040(3) 0.011(2) -0.020(2) -0.011(3)
C18 0.042(3) 0.055(3) 0.052(3) 0.005(2) -0.004(3) -0.010(2)
C19 0.136(6) 0.088(4) 0.045(3) 0.028(3) -0.006(3) -0.033(4)
C20 0.029(2) 0.042(3) 0.054(2) -0.010(2) 0.007(2) -0.002(2)

loop_
_atom_type_symbol
_atom_type_description
_atom_type_scat_dispersion_real
_atom_type_scat_dispersion_imag
_atom_type_scat_source
C C 0.0033 0.0016 'International Tables Vol C Tables 4.2.6.8 and 6.1.1.4'
H H 0.0000 0.0000 'International Tables Vol C Tables 4.2.6.8 and 6.1.1.4'
Fe Fe 0.3463 0.8444 'International Tables Vol C Tables 4.2.6.8 and 6.1.1.4'
N N 0.0061 0.0033 'International Tables Vol C Tables 4.2.6.8 and 6.1.1.4'
S S 0.1246 0.1234 'International Tables Vol C Tables 4.2.6.8 and 6.1.1.4'

loop_
_geom_angle_atom_site_label_1
_geom_angle_atom_site_label_2
_geom_angle_atom_site_label_3
_geom_angle
_geom_angle_site_symmetry_1
_geom_angle_site_symmetry_3
_geom_angle_publ_flag
N1 Fe1 N1 174.04(18) . 6 ?
N2 Fe1 N1 95.23(13) 6 6 ?
N2 Fe1 N1 95.23(13) . . ?
N2 Fe1 N1 80.52(13) . 6 ?
N2 Fe1 N1 80.52(13) 6 . ?
N2 Fe1 N2 90.12(17) . 6 ?
N2 Fe1 N3 89.48(13) 6 . ?
N2 Fe1 N3 174.30(13) . . ?
N2 Fe1 N3 89.48(13) . 6 ?
N2 Fe1 N3 174.30(13) 6 6 ?
N3 Fe1 N1 90.31(13) 6 6 ?
N3 Fe1 N1 90.31(13) . . ?
N3 Fe1 N1 93.85(12) . 6 ?
N3 Fe1 N1 93.85(12) 6 . ?
N3 Fe1 N3 91.5(2) 6 . ?
C1 N1 Fe1 115.4(2) . . ?
C5 N1 Fe1 127.3(3) . . ?
C5 N1 C1 117.3(3) . . ?
C6 N2 Fe1 116.5(3) . . ?
C6 N2 C13 120.8(3) . . ?
C13 N2 Fe1 122.6(2) . . ?
C20 N3 Fe1 174.0(3) . . ?
N1 C1 C2 122.9(4) . . ?
N1 C1 C6 112.8(3) . 6 ?
C2 C1 C6 124.3(4) . 6 ?
C1 C2 H2 120.5 . . ?
C1 C2 C3 119.1(4) . . ?
C3 C2 H2 120.5 . . ?
C2 C3 H3 120.5 . . ?
C4 C3 C2 119.0(4) . . ?
C4 C3 H3 120.5 . . ?
C3 C4 H4 120.4 . . ?
C3 C4 C5 119.3(4) . . ?
C5 C4 H4 120.4 . . ?
N1 C5 C4 122.5(4) . . ?
N1 C5 H5 118.8 . . ?
C4 C5 H5 118.8 . . ?
N2 C6 C1 114.7(3) . 6 ?
N2 C6 C7 124.3(3) . . ?
C1 C6 C7 120.9(3) 6 . ?
C8 C7 C6 120.0(4) . . ?
C8 C7 C12 119.2(4) . . ?
C12 C7 C6 120.8(4) . . ?
C7 C8 H8 119.8 . . ?
C7 C8 C9 120.3(5) . . ?
C9 C8 H8 119.8 . . ?
C8 C9 H9 119.8 . . ?
C10 C9 C8 120.4(5) . . ?
C10 C9 H9 119.8 . . ?
C9 C10 H10 120.3 . . ?
C11 C10 C9 119.5(4) . . ?
C11 C10 H10 120.3 . . ?
C10 C11 H11 119.6 . . ?
C10 C11 C12 120.7(5) . . ?
C12 C11 H11 119.6 . . ?
C7 C12 C11 119.9(5) . . ?
C7 C12 H12 120.0 . . ?
C11 C12 H12 120.0 . . ?
C14 C13 N2 121.1(3) . . ?
C18 C13 N2 120.3(4) . . ?
C18 C13 C14 118.4(4) . . ?
C13 C14 H14 120.0 . . ?
C15 C14 C13 119.9(4) . . ?
C15 C14 H14 120.0 . . ?
C14 C15 H15 118.9 . . ?
C16 C15 C14 122.2(4) . . ?
C16 C15 H15 118.9 . . ?
C15 C16 C17 117.1(4) . . ?
C15 C16 C19 121.4(4) . . ?
C17 C16 C19 121.5(4) . . ?
C16 C17 H17 118.9 . . ?
C16 C17 C18 122.2(4) . . ?
C18 C17 H17 118.9 . . ?
C13 C18 H18 119.9 . . ?
C17 C18 C13 120.1(4) . . ?
C17 C18 H18 119.9 . . ?
C16 C19 H19A 109.5 . . ?
C16 C19 H19B 109.5 . . ?
C16 C19 H19C 109.5 . . ?
H19A C19 H19B 109.5 . . ?
H19A C19 H19C 109.5 . . ?
H19B C19 H19C 109.5 . . ?
N3 C20 S1 178.2(4) . . ?

loop_
_geom_bond_atom_site_label_1
_geom_bond_atom_site_label_2
_geom_bond_distance
_geom_bond_site_symmetry_2
_geom_bond_publ_flag
Fe1 N1 1.958(3) . ?
Fe1 N1 1.959(3) 6 ?
Fe1 N2 1.956(3) . ?
Fe1 N2 1.956(3) 6 ?
Fe1 N3 1.956(3) 6 ?
Fe1 N3 1.956(3) . ?
S1 C20 1.627(4) . ?
N1 C1 1.346(4) . ?
N1 C5 1.334(4) . ?
N2 C6 1.296(4) . ?
N2 C13 1.422(5) . ?
N3 C20 1.158(4) . ?
C1 C2 1.366(5) . ?
C1 C6 1.464(5) 6 ?
C2 H2 0.9300 . ?
C2 C3 1.375(6) . ?
C3 H3 0.9300 . ?
C3 C4 1.355(6) . ?
C4 H4 0.9300 . ?
C4 C5 1.386(6) . ?
C5 H5 0.9300 . ?
C6 C1 1.464(5) 6 ?
C6 C7 1.488(5) . ?
C7 C8 1.373(6) . ?
C7 C12 1.376(5) . ?
C8 H8 0.9300 . ?
C8 C9 1.382(6) . ?
C9 H9 0.9300 . ?
C9 C10 1.370(6) . ?
C10 H10 0.9300 . ?
C10 C11 1.358(6) . ?
C11 H11 0.9300 . ?
C11 C12 1.388(6) . ?
C12 H12 0.9300 . ?
C13 C14 1.386(5) . ?
C13 C18 1.384(5) . ?
C14 H14 0.9300 . ?
C14 C15 1.386(6) . ?
C15 H15 0.9300 . ?
C15 C16 1.371(6) . ?
C16 C17 1.374(6) . ?
C16 C19 1.517(6) . ?
C17 H17 0.9300 . ?
C17 C18 1.380(6) . ?
C18 H18 0.9300 . ?
C19 H19A 0.9600 . ?
C19 H19B 0.9600 . ?
C19 H19C 0.9600 . ?

loop_
_geom_torsion_atom_site_label_1
_geom_torsion_atom_site_label_2
_geom_torsion_atom_site_label_3
_geom_torsion_atom_site_label_4
_geom_torsion
_geom_torsion_site_symmetry_1
_geom_torsion_site_symmetry_2
_geom_torsion_site_symmetry_3
_geom_torsion_site_symmetry_4
_geom_torsion_publ_flag
Fe1 N1 C1 C2 -179.5(4) . . . . ?
Fe1 N1 C1 C6 -0.9(4) . . . 6 ?
Fe1 N1 C5 C4 178.5(3) . . . . ?
Fe1 N2 C6 C1 1.3(5) . . . 6 ?
Fe1 N2 C6 C7 179.7(3) . . . . ?
Fe1 N2 C13 C14 101.9(4) . . . . ?
Fe1 N2 C13 C18 -73.1(4) . . . . ?
N1 C1 C2 C3 0.5(7) . . . . ?
N2 C6 C7 C8 -70.6(5) . . . . ?
N2 C6 C7 C12 111.1(5) . . . . ?
N2 C13 C14 C15 -172.8(4) . . . . ?
N2 C13 C18 C17 173.6(4) . . . . ?
C1 N1 C5 C4 -1.7(6) . . . . ?
C1 C2 C3 C4 -0.6(8) . . . . ?
C1 C6 C7 C8 107.7(5) 6 . . . ?
C1 C6 C7 C12 -70.6(5) 6 . . . ?
C2 C3 C4 C5 -0.4(7) . . . . ?
C3 C4 C5 N1 1.6(7) . . . . ?
C5 N1 C1 C2 0.7(6) . . . . ?
C5 N1 C1 C6 179.3(3) . . . 6 ?
C6 N2 C13 C14 -74.2(5) . . . . ?
C6 N2 C13 C18 110.8(4) . . . . ?
C6 C1 C2 C3 -178.0(4) 6 . . . ?
C6 C7 C8 C9 -179.0(4) . . . . ?
C6 C7 C12 C11 179.1(4) . . . . ?
C7 C8 C9 C10 -0.7(7) . . . . ?
C8 C7 C12 C11 0.8(7) . . . . ?
C8 C9 C10 C11 2.0(8) . . . . ?
C9 C10 C11 C12 -1.9(8) . . . . ?
C10 C11 C12 C7 0.5(7) . . . . ?
C12 C7 C8 C9 -0.7(7) . . . . ?
C13 N2 C6 C1 177.7(3) . . . 6 ?
C13 N2 C6 C7 -4.0(6) . . . . ?
C13 C14 C15 C16 -1.1(6) . . . . ?
C14 C13 C18 C17 -1.6(6) . . . . ?
C14 C15 C16 C17 -0.9(7) . . . . ?
C14 C15 C16 C19 179.5(4) . . . . ?
C15 C16 C17 C18 1.7(7) . . . . ?
C16 C17 C18 C13 -0.4(7) . . . . ?
C18 C13 C14 C15 2.3(6) . . . . ?
C19 C16 C17 C18 -178.7(5) . . . . ?
